data_1504782
loop_
_publ_author_name
'Yeo, Hyoung Min'
'Ryu, Byung Ju'
'Nam, Kye Chun'

_publ_section_title
;
 A novel fluoride ion colorimetric chemosensor.
;
_journal_issue 14
_journal_name_full 'Organic letters'
_journal_page_first 2931
_journal_page_last 2934
_journal_paper_doi 10.1021/ol801153d
_journal_volume 10
_journal_year 2008
_chemical_formula_moiety 'C48 H40 P2, 2(F6 P), C H2 Cl2 '
_chemical_formula_sum 'C49 H42 Cl2 F12 P4'
_chemical_formula_weight 1053.61
_chemical_name_systematic
;
 ?
;
_space_group_IT_number 2
_symmetry_cell_setting triclinic
_symmetry_space_group_name_Hall '-P 1'
_symmetry_space_group_name_H-M 'P -1'
_atom_sites_solution_hydrogens geom
_atom_sites_solution_primary direct
_atom_sites_solution_secondary difmap
_audit_creation_method SHELXL-97
_cell_angle_alpha 92.665(4)
_cell_angle_beta 106.583(4)
_cell_angle_gamma 101.121(4)
_cell_formula_units_Z 2
_cell_length_a 11.1084(18)
_cell_length_b 14.510(2)
_cell_length_c 15.814(3)
_cell_measurement_reflns_used 3647
_cell_measurement_temperature 200(2)
_cell_measurement_theta_max 26.82
_cell_measurement_theta_min 2.31
_cell_volume 2383.0(7)
_computing_cell_refinement 'Bruker SMART'
_computing_data_collection 'Bruker SMART'
_computing_data_reduction 'Bruker SAINT'
_computing_molecular_graphics 'Bruker SHELXTL'
_computing_publication_material 'Bruker SHELXTL'
_computing_structure_refinement 'SHELXL-97 (Sheldrick, 1997)'
_computing_structure_solution 'SHELXS-97 (Sheldrick, 1990)'
_diffrn_ambient_temperature 200(2)
_diffrn_measured_fraction_theta_full 0.986
_diffrn_measured_fraction_theta_max 0.986
_diffrn_measurement_device_type 'CCD area detector'
_diffrn_measurement_method 'phi and omega scans'
_diffrn_radiation_monochromator graphite
_diffrn_radiation_source 'fine-focus sealed tube'
_diffrn_radiation_type MoK\a
_diffrn_radiation_wavelength 0.71073
_diffrn_reflns_av_R_equivalents 0.0443
_diffrn_reflns_av_sigmaI/netI 0.1114
_diffrn_reflns_limit_h_max 14
_diffrn_reflns_limit_h_min -14
_diffrn_reflns_limit_k_max 11
_diffrn_reflns_limit_k_min -19
_diffrn_reflns_limit_l_max 21
_diffrn_reflns_limit_l_min -20
_diffrn_reflns_number 17255
_diffrn_reflns_theta_full 28.31
_diffrn_reflns_theta_max 28.31
_diffrn_reflns_theta_min 1.35
_exptl_absorpt_coefficient_mu 0.353
_exptl_absorpt_correction_type none
_exptl_crystal_colour colorless
_exptl_crystal_density_diffrn 1.468
_exptl_crystal_density_method 'not measured'
_exptl_crystal_description block
_exptl_crystal_F_000 1076
_exptl_crystal_size_max 0.60
_exptl_crystal_size_mid 0.30
_exptl_crystal_size_min 0.30
_refine_diff_density_max 0.741
_refine_diff_density_min -0.854
_refine_diff_density_rms 0.099
_refine_ls_extinction_method none
_refine_ls_goodness_of_fit_ref 1.079
_refine_ls_hydrogen_treatment mixed
_refine_ls_matrix_type full
_refine_ls_number_parameters 616
_refine_ls_number_reflns 11665
_refine_ls_number_restraints 0
_refine_ls_restrained_S_all 1.079
_refine_ls_R_factor_all 0.1812
_refine_ls_R_factor_gt 0.0929
_refine_ls_shift/su_max 0.000
_refine_ls_shift/su_mean 0.000
_refine_ls_structure_factor_coef Fsqd
_refine_ls_weighting_details 'calc w=1/[\s^2^(Fo^2^)+(0.0869P)^2^+4.4339P] where P=(Fo^2^+2Fc^2^)/3'
_refine_ls_weighting_scheme calc
_refine_ls_wR_factor_gt 0.2002
_refine_ls_wR_factor_ref 0.2854
_reflns_number_gt 5626
_reflns_number_total 11668
_reflns_threshold_expression >2sigma(I)
_cod_data_source_file ol801153d-file003.cif
_cod_data_source_block jnnu31m
_cod_depositor_comments
;
The following automatic conversions were performed:

'_symmetry_cell_setting' value 'Triclinic' changed to 'triclinic'
according to /home/saulius/struct/CIF-dictionaries/cif_core.dic
dictionary named 'cif_core.dic' version 2.4.1 from 2010-06-29.

Automatic conversion script
Id: cif_fix_values 1715 2011-07-08 13:25:40Z adriana 
;
_cod_database_code 1504782

loop_
_symmetry_equiv_pos_as_xyz
'x, y, z'
'-x, -y, -z'

loop_
_atom_site_label
_atom_site_type_symbol
_atom_site_fract_x
_atom_site_fract_y
_atom_site_fract_z
_atom_site_U_iso_or_equiv
_atom_site_adp_type
_atom_site_occupancy
_atom_site_symmetry_multiplicity
_atom_site_calc_flag
_atom_site_refinement_flags
C25 C 0.4314(6) 0.4780(4) 0.1505(4) 0.0604(18) Uani 1 1 d .
H25 H 0.4592 0.4687 0.0998 0.073 Uiso 1 1 calc R
P1 P 0.44214(12) 0.90974(10) 0.28608(9) 0.0364(3) Uani 1 1 d .
P2 P 0.62035(13) 0.63959(9) 0.19128(9) 0.0360(3) Uani 1 1 d .
C31 C 0.3679(5) 1.0068(3) 0.2558(4) 0.0359(11) Uani 1 1 d .
C43 C 0.3352(5) 0.8235(3) 0.3225(4) 0.0381(12) Uani 1 1 d .
C11 C 0.6729(5) 0.7374(4) 0.2796(4) 0.0371(12) Uani 1 1 d .
H11A H 0.598(5) 0.752(4) 0.287(3) 0.044 Uiso 1 1 d .
H11B H 0.717(5) 0.708(4) 0.334(4) 0.044 Uiso 1 1 d .
C1 C 0.7605(5) 0.8236(3) 0.2602(3) 0.0353(11) Uani 1 1 d .
C37 C 0.5925(5) 0.9500(4) 0.3703(4) 0.0400(12) Uani 1 1 d .
C9 C 0.5913(5) 0.9103(4) 0.1721(3) 0.0394(12) Uani 1 1 d .
C24 C 0.4900(5) 0.5564(4) 0.2105(4) 0.0407(12) Uani 1 1 d .
C10 C 0.7200(5) 0.8972(4) 0.2089(3) 0.0381(12) Uani 1 1 d .
C12 C 0.5712(5) 0.6827(4) 0.0855(4) 0.0426(13) Uani 1 1 d .
C32 C 0.2718(5) 0.9972(4) 0.1736(4) 0.0430(13) Uani 1 1 d .
H32 H 0.2529 0.9419 0.1334 0.052 Uiso 1 1 calc R
C30 C 0.4718(5) 0.8556(4) 0.1898(4) 0.0370(12) Uani 1 1 d .
H30A H 0.470(5) 0.794(4) 0.198(4) 0.044 Uiso 1 1 d .
H30B H 0.398(5) 0.854(4) 0.139(4) 0.044 Uiso 1 1 d .
C13 C 0.4412(6) 0.6682(4) 0.0358(4) 0.0479(14) Uani 1 1 d .
H13 H 0.3768 0.6318 0.0566 0.057 Uiso 1 1 calc R
C42 C 0.6322(6) 0.8968(5) 0.4409(4) 0.0517(15) Uani 1 1 d .
H42 H 0.5761 0.8416 0.4484 0.062 Uiso 1 1 calc R
C18 C 0.7489(5) 0.5794(4) 0.1956(4) 0.0444(13) Uani 1 1 d .
C2 C 0.8896(5) 0.8222(4) 0.2931(4) 0.0493(14) Uani 1 1 d .
H2 H 0.9141 0.7728 0.3269 0.059 Uiso 1 1 calc R
C5 C 0.8207(6) 0.9652(4) 0.1940(4) 0.0520(15) Uani 1 1 d .
C48 C 0.3155(6) 0.8396(4) 0.4055(4) 0.0482(14) Uani 1 1 d .
H48 H 0.3622 0.8952 0.4439 0.058 Uiso 1 1 calc R
C17 C 0.6651(6) 0.7364(4) 0.0541(4) 0.0500(15) Uani 1 1 d .
H17 H 0.7535 0.7465 0.0871 0.060 Uiso 1 1 calc R
C44 C 0.2622(5) 0.7441(4) 0.2667(4) 0.0503(15) Uani 1 1 d .
H44 H 0.2727 0.7336 0.2097 0.060 Uiso 1 1 calc R
C19 C 0.7820(6) 0.5535(4) 0.1211(4) 0.0530(16) Uani 1 1 d .
H19 H 0.7447 0.5750 0.0657 0.064 Uiso 1 1 calc R
C33 C 0.2051(5) 1.0681(4) 0.1512(4) 0.0471(14) Uani 1 1 d .
H33 H 0.1401 1.0614 0.0958 0.057 Uiso 1 1 calc R
C46 C 0.1571(6) 0.6952(4) 0.3743(5) 0.0564(17) Uani 1 1 d .
H46 H 0.0961 0.6509 0.3917 0.068 Uiso 1 1 calc R
C36 C 0.3940(6) 1.0874(4) 0.3137(4) 0.0528(15) Uani 1 1 d .
H36 H 0.4577 1.0942 0.3697 0.063 Uiso 1 1 calc R
C47 C 0.2275(6) 0.7738(5) 0.4310(5) 0.0582(16) Uani 1 1 d .
H47 H 0.2161 0.7834 0.4878 0.070 Uiso 1 1 calc R
C27 C 0.2927(6) 0.4248(4) 0.2375(5) 0.0580(17) Uani 1 1 d .
H27 H 0.2242 0.3799 0.2465 0.070 Uiso 1 1 calc R
C45 C 0.1742(6) 0.6797(5) 0.2923(5) 0.0637(19) Uani 1 1 d .
H45 H 0.1254 0.6248 0.2535 0.076 Uiso 1 1 calc R
C8 C 0.5709(6) 0.9827(4) 0.1191(4) 0.0563(16) Uani 1 1 d .
H8 H 0.4852 0.9891 0.0925 0.068 Uiso 1 1 calc R
C34 C 0.2324(6) 1.1479(4) 0.2089(5) 0.0523(15) Uani 1 1 d .
H34 H 0.1861 1.1963 0.1932 0.063 Uiso 1 1 calc R
C23 C 0.8035(6) 0.5471(4) 0.2761(5) 0.0535(15) Uani 1 1 d .
H23 H 0.7814 0.5647 0.3274 0.064 Uiso 1 1 calc R
C4 C 0.9515(6) 0.9600(5) 0.2292(5) 0.068(2) Uani 1 1 d .
H4 H 1.0168 1.0062 0.2181 0.082 Uiso 1 1 calc R
C28 C 0.3525(6) 0.5021(4) 0.2979(5) 0.0612(18) Uani 1 1 d .
H28 H 0.3266 0.5101 0.3495 0.073 Uiso 1 1 calc R
C6 C 0.7921(8) 1.0386(5) 0.1403(5) 0.072(2) Uani 1 1 d .
H6 H 0.8605 1.0830 0.1307 0.086 Uiso 1 1 calc R
C22 C 0.8897(6) 0.4898(5) 0.2812(5) 0.0649(19) Uani 1 1 d .
H22 H 0.9275 0.4678 0.3361 0.078 Uiso 1 1 calc R
C38 C 0.6762(5) 1.0296(5) 0.3601(4) 0.0569(17) Uani 1 1 d .
H38 H 0.6492 1.0656 0.3123 0.068 Uiso 1 1 calc R
C20 C 0.8682(6) 0.4973(5) 0.1278(5) 0.067(2) Uani 1 1 d .
H20 H 0.8921 0.4808 0.0770 0.081 Uiso 1 1 calc R
C21 C 0.9216(6) 0.4639(5) 0.2067(6) 0.069(2) Uani 1 1 d .
H21 H 0.9800 0.4233 0.2099 0.082 Uiso 1 1 calc R
C29 C 0.4505(6) 0.5688(4) 0.2845(4) 0.0521(16) Uani 1 1 d .
H29 H 0.4905 0.6231 0.3262 0.062 Uiso 1 1 calc R
C40 C 0.8371(6) 1.0057(7) 0.4884(5) 0.082(3) Uani 1 1 d .
H40 H 0.9209 1.0251 0.5293 0.098 Uiso 1 1 calc R
C35 C 0.3268(6) 1.1589(4) 0.2900(5) 0.0584(17) Uani 1 1 d .
H35 H 0.3457 1.2148 0.3293 0.070 Uiso 1 1 calc R
C7 C 0.6711(8) 1.0465(5) 0.1033(5) 0.075(2) Uani 1 1 d .
H7 H 0.6534 1.0951 0.0665 0.090 Uiso 1 1 calc R
C14 C 0.4070(7) 0.7069(5) -0.0437(4) 0.0659(19) Uani 1 1 d .
H14 H 0.3190 0.6971 -0.0775 0.079 Uiso 1 1 calc R
C41 C 0.7557(7) 0.9265(6) 0.4998(4) 0.073(2) Uani 1 1 d .
H41 H 0.7838 0.8916 0.5482 0.088 Uiso 1 1 calc R
C26 C 0.3319(6) 0.4122(5) 0.1636(5) 0.069(2) Uani 1 1 d .
H26 H 0.2907 0.3584 0.1215 0.083 Uiso 1 1 calc R
C3 C 0.9836(6) 0.8910(5) 0.2779(5) 0.0634(19) Uani 1 1 d .
H3 H 1.0717 0.8891 0.3022 0.076 Uiso 1 1 calc R
C16 C 0.6285(8) 0.7746(5) -0.0252(4) 0.0610(18) Uani 1 1 d .
H16 H 0.6920 0.8114 -0.0465 0.073 Uiso 1 1 calc R
C39 C 0.7995(6) 1.0572(6) 0.4192(5) 0.071(2) Uani 1 1 d .
H39 H 0.8571 1.1114 0.4115 0.086 Uiso 1 1 calc R
C15 C 0.5002(9) 0.7596(5) -0.0738(5) 0.072(2) Uani 1 1 d .
H15 H 0.4762 0.7859 -0.1284 0.086 Uiso 1 1 calc R
P3 P 0.10979(16) 0.32628(13) 0.45230(12) 0.0560(4) Uani 1 1 d .
F5 F 0.2445(4) 0.3545(4) 0.5268(3) 0.1103(17) Uani 1 1 d .
F3 F 0.1504(4) 0.4145(3) 0.4049(3) 0.1017(16) Uani 1 1 d .
F2 F -0.0239(4) 0.3020(4) 0.3821(4) 0.121(2) Uani 1 1 d .
F6 F 0.0706(5) 0.2402(3) 0.5035(4) 0.1104(18) Uani 1 1 d .
F4 F 0.0543(6) 0.3903(4) 0.5079(4) 0.129(2) Uani 1 1 d .
F1 F 0.1686(6) 0.2667(4) 0.3986(4) 0.139(2) Uani 1 1 d .
P4 P 0.04885(15) 0.74964(13) 0.00500(11) 0.0536(4) Uani 1 1 d .
Cl2 Cl 0.5130(2) 0.36158(16) 0.47541(16) 0.0964(7) Uani 1 1 d .
Cl1 Cl 0.6410(3) 0.3251(3) 0.3458(2) 0.1416(12) Uani 1 1 d .
C49 C 0.6404(9) 0.4024(6) 0.4320(7) 0.118(4) Uani 1 1 d .
H49A H 0.6329 0.4647 0.4106 0.142 Uiso 1 1 calc R
H49B H 0.7230 0.4110 0.4798 0.142 Uiso 1 1 calc R
F7 F 0.0482(5) 0.7718(4) 0.1025(3) 0.1073(17) Uani 1 1 d .
F9 F 0.0514(5) 0.7302(4) -0.0921(3) 0.1189(19) Uani 1 1 d .
F10 F 0.1915(4) 0.7984(5) 0.0301(4) 0.136(2) Uani 1 1 d .
F12 F 0.0212(8) 0.8478(5) -0.0148(5) 0.177(4) Uani 1 1 d .
F11 F 0.0854(12) 0.6582(4) 0.0263(6) 0.227(5) Uani 1 1 d .
F8 F -0.0942(6) 0.7154(9) -0.0192(5) 0.256(6) Uani 1 1 d .

loop_
_atom_site_aniso_label
_atom_site_aniso_U_11
_atom_site_aniso_U_22
_atom_site_aniso_U_33
_atom_site_aniso_U_23
_atom_site_aniso_U_13
_atom_site_aniso_U_12
C25 0.065(4) 0.053(4) 0.064(4) -0.014(3) 0.032(3) -0.001(3)
P1 0.0324(7) 0.0385(8) 0.0371(8) 0.0017(6) 0.0087(6) 0.0079(5)
P2 0.0379(7) 0.0335(7) 0.0381(8) 0.0041(5) 0.0139(6) 0.0076(5)
C31 0.031(3) 0.031(3) 0.046(3) 0.001(2) 0.013(2) 0.005(2)
C43 0.036(3) 0.031(3) 0.047(3) 0.008(2) 0.008(2) 0.012(2)
C11 0.041(3) 0.039(3) 0.040(3) 0.009(2) 0.022(2) 0.014(2)
C1 0.036(3) 0.035(3) 0.035(3) 0.000(2) 0.013(2) 0.005(2)
C37 0.029(3) 0.046(3) 0.045(3) -0.004(2) 0.013(2) 0.009(2)
C9 0.045(3) 0.041(3) 0.035(3) 0.011(2) 0.013(2) 0.013(2)
C24 0.042(3) 0.031(3) 0.049(3) 0.006(2) 0.014(3) 0.008(2)
C10 0.039(3) 0.039(3) 0.039(3) 0.007(2) 0.015(2) 0.009(2)
C12 0.047(3) 0.040(3) 0.047(3) 0.004(2) 0.022(3) 0.012(2)
C32 0.034(3) 0.045(3) 0.049(3) 0.005(2) 0.013(2) 0.006(2)
C30 0.029(3) 0.034(3) 0.039(3) -0.003(2) 0.000(2) 0.004(2)
C13 0.054(4) 0.049(3) 0.042(3) 0.003(3) 0.013(3) 0.019(3)
C42 0.047(3) 0.064(4) 0.046(4) -0.002(3) 0.008(3) 0.026(3)
C18 0.039(3) 0.038(3) 0.055(4) 0.003(3) 0.016(3) 0.004(2)
C2 0.034(3) 0.056(4) 0.052(4) 0.005(3) 0.003(3) 0.012(3)
C5 0.052(4) 0.048(4) 0.063(4) 0.015(3) 0.030(3) 0.007(3)
C48 0.054(4) 0.046(3) 0.052(4) 0.006(3) 0.026(3) 0.015(3)
C17 0.066(4) 0.044(3) 0.043(3) -0.002(3) 0.022(3) 0.011(3)
C44 0.045(3) 0.052(4) 0.048(4) -0.002(3) 0.012(3) 0.000(3)
C19 0.047(3) 0.057(4) 0.060(4) -0.008(3) 0.022(3) 0.016(3)
C33 0.038(3) 0.045(3) 0.064(4) 0.020(3) 0.017(3) 0.014(2)
C46 0.047(3) 0.047(4) 0.085(5) 0.020(3) 0.034(3) 0.008(3)
C36 0.054(4) 0.048(4) 0.052(4) -0.002(3) 0.011(3) 0.011(3)
C47 0.063(4) 0.066(4) 0.058(4) 0.018(3) 0.033(3) 0.018(3)
C27 0.048(4) 0.041(3) 0.088(5) 0.007(3) 0.033(3) -0.003(3)
C45 0.041(3) 0.060(4) 0.085(5) -0.002(4) 0.025(3) -0.008(3)
C8 0.066(4) 0.062(4) 0.054(4) 0.019(3) 0.025(3) 0.031(3)
C34 0.053(4) 0.038(3) 0.077(5) 0.019(3) 0.031(3) 0.015(3)
C23 0.050(4) 0.051(4) 0.066(4) 0.016(3) 0.021(3) 0.020(3)
C4 0.049(4) 0.069(5) 0.093(6) 0.021(4) 0.037(4) 0.003(3)
C28 0.070(4) 0.048(4) 0.074(5) 0.004(3) 0.046(4) -0.003(3)
C6 0.082(5) 0.056(4) 0.096(6) 0.032(4) 0.053(5) 0.012(4)
C22 0.046(4) 0.053(4) 0.097(6) 0.024(4) 0.016(4) 0.020(3)
C38 0.043(3) 0.065(4) 0.058(4) -0.018(3) 0.017(3) 0.001(3)
C20 0.053(4) 0.059(4) 0.093(6) -0.021(4) 0.029(4) 0.016(3)
C21 0.048(4) 0.045(4) 0.116(7) 0.004(4) 0.023(4) 0.018(3)
C29 0.065(4) 0.041(3) 0.055(4) -0.007(3) 0.036(3) -0.001(3)
C40 0.034(4) 0.137(8) 0.065(5) -0.043(5) 0.008(3) 0.016(4)
C35 0.067(4) 0.037(3) 0.075(5) 0.002(3) 0.023(4) 0.018(3)
C7 0.094(6) 0.066(5) 0.095(6) 0.048(4) 0.056(5) 0.038(4)
C14 0.079(5) 0.075(5) 0.045(4) 0.009(3) 0.009(3) 0.035(4)
C41 0.057(4) 0.119(7) 0.047(4) -0.011(4) -0.002(3) 0.054(5)
C26 0.063(4) 0.057(4) 0.082(5) -0.019(4) 0.036(4) -0.016(3)
C3 0.031(3) 0.077(5) 0.079(5) -0.001(4) 0.018(3) 0.003(3)
C16 0.091(5) 0.058(4) 0.047(4) 0.015(3) 0.037(4) 0.019(4)
C39 0.039(4) 0.091(6) 0.072(5) -0.036(4) 0.015(3) -0.002(3)
C15 0.117(7) 0.065(5) 0.046(4) 0.017(3) 0.033(4) 0.038(4)
P3 0.0528(10) 0.0627(11) 0.0578(11) 0.0165(8) 0.0216(8) 0.0150(8)
F5 0.075(3) 0.154(5) 0.084(3) 0.040(3) 0.002(3) 0.010(3)
F3 0.085(3) 0.111(4) 0.123(4) 0.067(3) 0.044(3) 0.020(3)
F2 0.070(3) 0.118(4) 0.135(5) 0.039(3) -0.019(3) -0.001(3)
F6 0.098(4) 0.101(4) 0.143(5) 0.069(3) 0.045(3) 0.020(3)
F4 0.158(5) 0.128(5) 0.144(5) 0.012(4) 0.093(4) 0.060(4)
F1 0.189(6) 0.145(5) 0.131(5) 0.011(4) 0.083(5) 0.099(5)
P4 0.0433(9) 0.0634(11) 0.0487(10) 0.0022(8) 0.0109(7) 0.0039(7)
Cl2 0.1055(17) 0.0813(15) 0.0890(16) 0.0046(12) 0.0194(13) 0.0043(12)
Cl1 0.112(2) 0.167(3) 0.145(3) 0.022(2) 0.066(2) -0.0134(19)
C49 0.107(7) 0.072(6) 0.136(9) 0.024(6) -0.005(6) -0.015(5)
F7 0.153(5) 0.141(4) 0.057(3) 0.025(3) 0.045(3) 0.075(4)
F9 0.145(5) 0.145(5) 0.053(3) -0.021(3) 0.032(3) 0.002(4)
F10 0.064(3) 0.188(6) 0.125(5) -0.033(4) 0.014(3) -0.015(3)
F12 0.277(9) 0.205(7) 0.147(6) 0.102(5) 0.115(6) 0.188(7)
F11 0.514(16) 0.079(4) 0.219(8) 0.073(5) 0.253(10) 0.144(7)
F8 0.081(4) 0.445(16) 0.169(7) -0.072(8) 0.041(4) -0.098(7)

loop_
_atom_type_symbol
_atom_type_description
_atom_type_scat_dispersion_real
_atom_type_scat_dispersion_imag
_atom_type_scat_source
C C 0.0033 0.0016 'International Tables Vol C Tables 4.2.6.8 and 6.1.1.4'
H H 0.0000 0.0000 'International Tables Vol C Tables 4.2.6.8 and 6.1.1.4'
F F 0.0171 0.0103 'International Tables Vol C Tables 4.2.6.8 and 6.1.1.4'
P P 0.1023 0.0942 'International Tables Vol C Tables 4.2.6.8 and 6.1.1.4'
Cl Cl 0.1484 0.1585 'International Tables Vol C Tables 4.2.6.8 and 6.1.1.4'

loop_
_geom_angle_atom_site_label_1
_geom_angle_atom_site_label_2
_geom_angle_atom_site_label_3
_geom_angle
C24 C25 C26 120.2(6)
C24 C25 H25 119.9
C26 C25 H25 119.9
C31 P1 C37 110.0(2)
C31 P1 C43 108.8(2)
C37 P1 C43 111.6(3)
C31 P1 C30 109.7(3)
C37 P1 C30 108.5(2)
C43 P1 C30 108.3(2)
C12 P2 C18 109.7(3)
C12 P2 C24 111.3(3)
C18 P2 C24 107.6(2)
C12 P2 C11 110.1(3)
C18 P2 C11 110.1(3)
C24 P2 C11 108.0(2)
C36 C31 C32 119.3(5)
C36 C31 P1 121.8(4)
C32 C31 P1 118.6(4)
C44 C43 C48 118.8(5)
C44 C43 P1 120.5(4)
C48 C43 P1 120.5(4)
C1 C11 P2 113.4(3)
C1 C11 H11A 112(3)
P2 C11 H11A 106(3)
C1 C11 H11B 113(3)
P2 C11 H11B 104(3)
H11A C11 H11B 108(4)
C2 C1 C10 120.7(5)
C2 C1 C11 112.7(5)
C10 C1 C11 126.5(5)
C38 C37 C42 119.7(5)
C38 C37 P1 118.9(5)
C42 C37 P1 121.0(4)
C8 C9 C10 119.0(5)
C8 C9 C30 114.7(5)
C10 C9 C30 126.2(5)
C25 C24 C29 119.7(5)
C25 C24 P2 118.6(4)
C29 C24 P2 121.7(4)
C5 C10 C1 115.4(5)
C5 C10 C9 116.9(5)
C1 C10 C9 127.7(5)
C17 C12 C13 119.5(6)
C17 C12 P2 118.7(4)
C13 C12 P2 121.7(4)
C33 C32 C31 120.1(5)
C33 C32 H32 120.0
C31 C32 H32 120.0
C9 C30 P1 112.1(3)
C9 C30 H30A 117(3)
P1 C30 H30A 106(3)
C9 C30 H30B 109(3)
P1 C30 H30B 108(3)
H30A C30 H30B 104(4)
C14 C13 C12 119.8(6)
C14 C13 H13 120.1
C12 C13 H13 120.1
C41 C42 C37 118.7(7)
C41 C42 H42 120.7
C37 C42 H42 120.7
C19 C18 C23 119.8(6)
C19 C18 P2 123.1(5)
C23 C18 P2 116.5(4)
C3 C2 C1 121.5(6)
C3 C2 H2 119.2
C1 C2 H2 119.2
C4 C5 C6 118.0(6)
C4 C5 C10 121.4(6)
C6 C5 C10 120.6(6)
C47 C48 C43 119.7(6)
C47 C48 H48 120.1
C43 C48 H48 120.1
C16 C17 C12 119.6(6)
C16 C17 H17 120.2
C12 C17 H17 120.2
C43 C44 C45 121.0(6)
C43 C44 H44 119.5
C45 C44 H44 119.5
C20 C19 C18 119.5(7)
C20 C19 H19 120.3
C18 C19 H19 120.3
C34 C33 C32 120.1(6)
C34 C33 H33 120.0
C32 C33 H33 120.0
C47 C46 C45 120.6(6)
C47 C46 H46 119.7
C45 C46 H46 119.7
C31 C36 C35 120.0(6)
C31 C36 H36 120.0
C35 C36 H36 120.0
C46 C47 C48 120.0(6)
C46 C47 H47 120.0
C48 C47 H47 120.0
C28 C27 C26 119.7(5)
C28 C27 H27 120.1
C26 C27 H27 120.1
C46 C45 C44 119.8(6)
C46 C45 H45 120.1
C44 C45 H45 120.1
C9 C8 C7 122.7(6)
C9 C8 H8 118.7
C7 C8 H8 118.7
C33 C34 C35 120.7(6)
C33 C34 H34 119.6
C35 C34 H34 119.6
C22 C23 C18 119.7(6)
C22 C23 H23 120.1
C18 C23 H23 120.1
C3 C4 C5 120.6(6)
C3 C4 H4 119.7
C5 C4 H4 119.7
C27 C28 C29 120.6(6)
C27 C28 H28 119.7
C29 C28 H28 119.7
C7 C6 C5 121.2(6)
C7 C6 H6 119.4
C5 C6 H6 119.4
C23 C22 C21 120.2(7)
C23 C22 H22 119.9
C21 C22 H22 119.9
C37 C38 C39 120.5(7)
C37 C38 H38 119.7
C39 C38 H38 119.7
C19 C20 C21 121.3(7)
C19 C20 H20 119.3
C21 C20 H20 119.3
C20 C21 C22 119.5(6)
C20 C21 H21 120.3
C22 C21 H21 120.3
C24 C29 C28 119.8(5)
C24 C29 H29 120.1
C28 C29 H29 120.1
C39 C40 C41 121.0(7)
C39 C40 H40 119.5
C41 C40 H40 119.5
C34 C35 C36 119.8(6)
C34 C35 H35 120.1
C36 C35 H35 120.1
C6 C7 C8 119.4(6)
C6 C7 H7 120.3
C8 C7 H7 120.3
C15 C14 C13 120.1(7)
C15 C14 H14 120.0
C13 C14 H14 120.0
C40 C41 C42 120.6(7)
C40 C41 H41 119.7
C42 C41 H41 119.7
C27 C26 C25 120.0(6)
C27 C26 H26 120.0
C25 C26 H26 120.0
C4 C3 C2 120.4(6)
C4 C3 H3 119.8
C2 C3 H3 119.8
C17 C16 C15 120.4(6)
C17 C16 H16 119.8
C15 C16 H16 119.8
C40 C39 C38 119.4(7)
C40 C39 H39 120.3
C38 C39 H39 120.3
C14 C15 C16 120.6(7)
C14 C15 H15 119.7
C16 C15 H15 119.7
F1 P3 F2 93.3(4)
F1 P3 F3 89.8(3)
F2 P3 F3 90.3(3)
F1 P3 F4 177.8(4)
F2 P3 F4 88.2(4)
F3 P3 F4 88.6(3)
F1 P3 F6 91.9(3)
F2 P3 F6 91.1(3)
F3 P3 F6 177.7(3)
F4 P3 F6 89.6(3)
F1 P3 F5 89.3(3)
F2 P3 F5 177.3(4)
F3 P3 F5 89.5(3)
F4 P3 F5 89.1(3)
F6 P3 F5 89.1(3)
F11 P4 F8 97.8(7)
F11 P4 F10 89.9(5)
F8 P4 F10 172.1(6)
F11 P4 F12 175.9(6)
F8 P4 F12 86.3(6)
F10 P4 F12 86.0(4)
F11 P4 F9 90.4(4)
F8 P4 F9 93.3(4)
F10 P4 F9 88.4(3)
F12 P4 F9 89.7(4)
F11 P4 F7 90.6(3)
F8 P4 F7 87.6(4)
F10 P4 F7 90.5(3)
F12 P4 F7 89.2(3)
F9 P4 F7 178.5(3)
Cl1 C49 Cl2 112.0(5)
Cl1 C49 H49A 109.2
Cl2 C49 H49A 109.2
Cl1 C49 H49B 109.2
Cl2 C49 H49B 109.2
H49A C49 H49B 107.9

loop_
_geom_bond_atom_site_label_1
_geom_bond_atom_site_label_2
_geom_bond_distance
C25 C24 1.371(7)
C25 C26 1.385(8)
C25 H25 0.9500
P1 C31 1.783(5)
P1 C37 1.785(5)
P1 C43 1.787(5)
P1 C30 1.822(6)
P2 C12 1.787(6)
P2 C18 1.800(6)
P2 C24 1.804(5)
P2 C11 1.827(5)
C31 C36 1.382(7)
C31 C32 1.408(7)
C43 C44 1.378(7)
C43 C48 1.408(8)
C11 C1 1.531(7)
C11 H11A 0.94(5)
C11 H11B 1.02(6)
C1 C2 1.383(7)
C1 C10 1.434(7)
C37 C38 1.383(8)
C37 C42 1.402(8)
C9 C8 1.387(8)
C9 C10 1.436(7)
C9 C30 1.515(7)
C24 C29 1.378(7)
C10 C5 1.423(7)
C12 C17 1.400(8)
C12 C13 1.403(8)
C32 C33 1.382(7)
C32 H32 0.9500
C30 H30A 0.91(5)
C30 H30B 0.97(6)
C13 C14 1.383(8)
C13 H13 0.9500
C42 C41 1.393(8)
C42 H42 0.9500
C18 C19 1.387(8)
C18 C23 1.390(8)
C2 C3 1.382(8)
C2 H2 0.9500
C5 C4 1.418(9)
C5 C6 1.420(9)
C48 C47 1.389(8)
C48 H48 0.9500
C17 C16 1.380(8)
C17 H17 0.9500
C44 C45 1.380(8)
C44 H44 0.9500
C19 C20 1.358(8)
C19 H19 0.9500
C33 C34 1.369(8)
C33 H33 0.9500
C46 C47 1.371(9)
C46 C45 1.377(9)
C46 H46 0.9500
C36 C35 1.396(8)
C36 H36 0.9500
C47 H47 0.9500
C27 C28 1.363(8)
C27 C26 1.376(9)
C27 H27 0.9500
C45 H45 0.9500
C8 C7 1.393(9)
C8 H8 0.9500
C34 C35 1.384(9)
C34 H34 0.9500
C23 C22 1.373(8)
C23 H23 0.9500
C4 C3 1.331(9)
C4 H4 0.9500
C28 C29 1.383(8)
C28 H28 0.9500
C6 C7 1.333(10)
C6 H6 0.9500
C22 C21 1.379(10)
C22 H22 0.9500
C38 C39 1.390(9)
C38 H38 0.9500
C20 C21 1.374(10)
C20 H20 0.9500
C21 H21 0.9500
C29 H29 0.9500
C40 C39 1.365(11)
C40 C41 1.372(11)
C40 H40 0.9500
C35 H35 0.9500
C7 H7 0.9500
C14 C15 1.376(10)
C14 H14 0.9500
C41 H41 0.9500
C26 H26 0.9500
C3 H3 0.9500
C16 C15 1.381(10)
C16 H16 0.9500
C39 H39 0.9500
C15 H15 0.9500
P3 F1 1.537(5)
P3 F2 1.543(5)
P3 F3 1.570(4)
P3 F4 1.572(5)
P3 F6 1.578(5)
P3 F5 1.584(5)
P4 F11 1.487(6)
P4 F8 1.499(6)
P4 F10 1.534(5)
P4 F12 1.542(6)
P4 F9 1.558(5)
P4 F7 1.563(4)
Cl2 C49 1.759(10)
Cl1 C49 1.727(11)
C49 H49A 0.9900
C49 H49B 0.9900
